data_4022289
loop_
_publ_author_name
'Jun-ya Chiba'
'Kentaro Tanaka'
'Yukinori Ohshiro'
'Ryosuke Miyake'
'Shuichi Hiraoka'
'Motoo Shiro'
'Mitsuhiko Shionoya'

_publ_section_title
;
 Artificial Nucleosides Possessing Metal Binding Sites
 at the 3'- and 5'-Positions of the Deoxyribose Moieties
;
_journal_name_full 'Journal of Organic Chemistry'
_journal_page_first 331
_journal_page_last 338
_journal_paper_doi 10.1021/jo026026l
_journal_volume 68
_journal_year 2003
_chemical_formula_moiety 'C8 H14 Au1 O4 1-, C36 H30 N1 P2 1+'
_chemical_formula_sum 'C46 H44 Au N O4 P2'
_chemical_formula_weight 933.77
_space_group_IT_number 15
_symmetry_cell_setting monoclinic
_symmetry_Int_Tables_number 15
_symmetry_space_group_name_Hall '-C 2yc'
_symmetry_space_group_name_H-M 'C 1 2/c 1'
_audit_creation_date 'Sat Jun  1 10:07:03 2002'
_audit_creation_method 'by teXsan'
_cell_angle_alpha 90
_cell_angle_beta 101.675(2)
_cell_angle_gamma 90
_cell_formula_units_Z 4
_cell_length_a 18.5019(6)
_cell_length_b 13.5227(4)
_cell_length_c 16.3779(5)
_cell_measurement_reflns_used 11902
_cell_measurement_temperature 93.2
_cell_measurement_theta_max 24.4
_cell_measurement_theta_min 2.1
_cell_volume 4012.9(2)
_computing_cell_refinement 'PROCESS-AUTO (Rigaku, 1998)'
_computing_data_collection 'PROCESS-AUTO (Rigaku, 1998)'
_computing_data_reduction 'teXsan (MSC & Rigaku, 1999)'
_computing_molecular_graphics 'ORTEP (Johnson, 1976)'
_computing_publication_material 'teXsan (MSC & Rigaku, 1999)'
_computing_structure_refinement 'teXsan (MSC & Rigaku, 1999)'
_computing_structure_solution 'PATTY (Beurskens, 1994)'
_diffrn_detector_area_resol_mean 10.00
_diffrn_measured_fraction_theta_full 0.9986
_diffrn_measured_fraction_theta_max 0.9986
_diffrn_measurement_device_type 'Rigaku RAXIS-RAPID Imaging Plate'
_diffrn_measurement_method \w
_diffrn_radiation_type 'Mo K\a'
_diffrn_radiation_wavelength 0.7107
_diffrn_reflns_av_R_equivalents 0.034
_diffrn_reflns_limit_h_max 26
_diffrn_reflns_limit_h_min -26
_diffrn_reflns_limit_k_max 18
_diffrn_reflns_limit_k_min -19
_diffrn_reflns_limit_l_max 22
_diffrn_reflns_limit_l_min -23
_diffrn_reflns_number 23976
_diffrn_reflns_theta_full 30.02
_diffrn_reflns_theta_max 30.02
_exptl_absorpt_coefficient_mu 3.803
_exptl_absorpt_correction_T_max 0.827
_exptl_absorpt_correction_T_min 0.462
_exptl_absorpt_correction_type multi-scan
_exptl_absorpt_process_details 'ABSCOR (Higashi, 1995)'
_exptl_crystal_colour colorless
_exptl_crystal_density_diffrn 1.545
_exptl_crystal_density_method 'not measured'
_exptl_crystal_description block
_exptl_crystal_size_max 0.200
_exptl_crystal_size_mid 0.200
_exptl_crystal_size_min 0.050
_refine_diff_density_max 1.12
_refine_diff_density_min -1.33
_refine_ls_extinction_method none
_refine_ls_goodness_of_fit_ref 1.079
_refine_ls_hydrogen_treatment noref
_refine_ls_number_parameters 245
_refine_ls_number_reflns 5857
_refine_ls_R_factor_gt 0.0236
_refine_ls_shift/su_max 0.0025
_refine_ls_structure_factor_coef Fsqd
_refine_ls_weighting_details 'w = 1/[\s^2^(Fo^2^) + (0.02300(Max(Fo^2^,0) + 2Fc^2^)/3)^2^]'
_refine_ls_weighting_scheme calc
_refine_ls_wR_factor_ref 0.0487
_reflns_number_gt 5067
_reflns_number_total 5861
_reflns_threshold_expression F^2^>2.0\s(F^2^)
_cod_data_source_file jo026026l-2_s2_4.cif
_cod_data_source_block RGK704raplt_Tokyo_Univ._(P
_cod_original_sg_symbol_H-M 'C 2/c'
_cod_original_formula_sum 'C46 H44 Au1 N1 O4 P2 '
_cod_database_code 4022289

loop_
_symmetry_equiv_pos_as_xyz
x,y,z
-x,y,1/2-z
-x,-y,-z
x,-y,1/2+z
1/2+x,1/2+y,z
1/2-x,1/2+y,1/2-z
1/2-x,1/2-y,-z
1/2+x,1/2-y,1/2+z

loop_
_atom_site_label
_atom_site_type_symbol
_atom_site_fract_x
_atom_site_fract_y
_atom_site_fract_z
_atom_site_U_iso_or_equiv
_atom_site_adp_type
_atom_site_occupancy
_atom_site_calc_flag
_atom_site_refinement_flags
Au1 Au 0.5000 0.87438(1) 0.2500 0.01107(3) Uani 1.00 d S
P1 P 0.57930(3) 0.53904(4) 0.24177(3) 0.0095(1) Uani 1.00 d .
O1 O 0.44118(9) 0.8731(1) 0.02813(9) 0.0209(4) Uani 1.00 d .
O2 O 0.33079(9) 1.0049(1) 0.1973(1) 0.0186(4) Uani 1.00 d .
N1 N 0.5000 0.5751(2) 0.2500 0.0125(6) Uani 1.00 d S
C1 C 0.4257(1) 0.9221(2) 0.0855(1) 0.0146(5) Uani 1.00 d .
C2 C 0.4025(1) 0.8723(2) 0.1561(1) 0.0134(4) Uani 1.00 d .
C3 C 0.3459(1) 0.9164(2) 0.1968(1) 0.0134(5) Uani 1.00 d .
C4 C 0.4310(1) 1.0334(2) 0.0833(1) 0.0211(6) Uani 1.00 d .
C5 C 0.3019(1) 0.8436(2) 0.2375(2) 0.0226(6) Uani 1.00 d .
C6 C 0.6055(1) 0.6006(2) 0.1546(1) 0.0112(5) Uani 1.00 d .
C7 C 0.5698(1) 0.6884(2) 0.1247(1) 0.0131(5) Uani 1.00 d .
C8 C 0.5926(1) 0.7406(2) 0.0611(1) 0.0187(5) Uani 1.00 d .
C9 C 0.6512(1) 0.7054(2) 0.0280(1) 0.0189(6) Uani 1.00 d .
C10 C 0.6867(1) 0.6183(2) 0.0572(1) 0.0188(5) Uani 1.00 d .
C11 C 0.6638(1) 0.5657(2) 0.1203(1) 0.0157(5) Uani 1.00 d .
C12 C 0.5881(1) 0.4083(2) 0.2271(1) 0.0118(5) Uani 1.00 d .
C13 C 0.5573(1) 0.3662(2) 0.1495(1) 0.0169(5) Uani 1.00 d .
C14 C 0.5604(1) 0.2645(2) 0.1385(1) 0.0204(6) Uani 1.00 d .
C15 C 0.5933(1) 0.2047(2) 0.2042(2) 0.0194(6) Uani 1.00 d .
C16 C 0.6238(1) 0.2455(2) 0.2809(1) 0.0190(6) Uani 1.00 d .
C17 C 0.6210(1) 0.3473(2) 0.2926(1) 0.0162(5) Uani 1.00 d .
C18 C 0.6458(1) 0.5727(2) 0.3340(1) 0.0114(5) Uani 1.00 d .
C19 C 0.7215(1) 0.5705(2) 0.3345(1) 0.0163(5) Uani 1.00 d .
C20 C 0.7714(1) 0.5964(2) 0.4067(1) 0.0181(5) Uani 1.00 d .
C21 C 0.7464(1) 0.6261(2) 0.4774(1) 0.0183(5) Uani 1.00 d .
C22 C 0.6716(1) 0.6291(2) 0.4768(1) 0.0174(5) Uani 1.00 d .
C23 C 0.6211(1) 0.6013(2) 0.4053(1) 0.0137(5) Uani 1.00 d .
H2 H 0.3922 0.7994 0.1432 0.0152 Uiso 1.00 calc .
H4a H 0.4442 1.0581 0.1386 0.0254 Uiso 1.00 calc .
H4b H 0.4676 1.0519 0.0530 0.0254 Uiso 1.00 calc .
H4c H 0.3847 1.0602 0.0569 0.0254 Uiso 1.00 calc .
H5a H 0.3302 0.7852 0.2522 0.0271 Uiso 1.00 calc .
H5b H 0.2904 0.8723 0.2862 0.0271 Uiso 1.00 calc .
H5c H 0.2575 0.8273 0.1996 0.0271 Uiso 1.00 calc .
H7 H 0.5300 0.7125 0.1478 0.0160 Uiso 1.00 calc .
H8 H 0.5683 0.8001 0.0404 0.0227 Uiso 1.00 calc .
H9 H 0.6669 0.7413 -0.0151 0.0227 Uiso 1.00 calc .
H10 H 0.7267 0.5947 0.0341 0.0229 Uiso 1.00 calc .
H11 H 0.6879 0.5057 0.1401 0.0189 Uiso 1.00 calc .
H13 H 0.5342 0.4071 0.1047 0.0205 Uiso 1.00 calc .
H14 H 0.5400 0.2361 0.0858 0.0247 Uiso 1.00 calc .
H15 H 0.5949 0.1351 0.1966 0.0233 Uiso 1.00 calc .
H16 H 0.6466 0.2041 0.3256 0.0231 Uiso 1.00 calc .
H17 H 0.6416 0.3751 0.3455 0.0196 Uiso 1.00 calc .
H19 H 0.7386 0.5514 0.2859 0.0197 Uiso 1.00 calc .
H20 H 0.8229 0.5938 0.4077 0.0219 Uiso 1.00 calc .
H21 H 0.7809 0.6446 0.5263 0.0220 Uiso 1.00 calc .
H22 H 0.6546 0.6501 0.5250 0.0210 Uiso 1.00 calc .
H23 H 0.5697 0.6018 0.4052 0.0167 Uiso 1.00 calc .

loop_
_atom_site_aniso_label
_atom_site_aniso_U_11
_atom_site_aniso_U_22
_atom_site_aniso_U_33
_atom_site_aniso_U_12
_atom_site_aniso_U_13
_atom_site_aniso_U_23
Au1 0.00869(5) 0.01252(6) 0.01144(5) 0.0000 0.00068(4) 0.0000
P1 0.0083(2) 0.0103(3) 0.0099(2) 0.0001(2) 0.0018(2) 0.0004(2)
O1 0.0206(8) 0.0266(9) 0.0158(7) 0.0014(8) 0.0042(6) -0.0054(8)
O2 0.0164(8) 0.0168(8) 0.0236(8) 0.0031(7) 0.0066(7) -0.0010(7)
N1 0.010(1) 0.011(1) 0.016(1) 0.0000 0.0028(10) 0.0000
C1 0.0101(10) 0.019(1) 0.0139(9) 0.0016(9) -0.0003(8) -0.0012(9)
C2 0.0119(9) 0.0131(9) 0.0142(8) 0.0006(9) -0.0001(7) -0.0021(9)
C3 0.0092(10) 0.018(1) 0.0119(9) 0.0003(8) -0.0012(8) -0.0009(8)
C4 0.023(1) 0.020(1) 0.022(1) 0.002(1) 0.0084(10) 0.0048(10)
C5 0.018(1) 0.024(1) 0.028(1) 0.0033(10) 0.0099(10) 0.006(1)
C6 0.0084(9) 0.014(1) 0.0112(8) -0.0011(8) 0.0011(7) -0.0001(7)
C7 0.0117(10) 0.012(1) 0.0151(9) 0.0006(8) 0.0024(8) -0.0003(8)
C8 0.021(1) 0.015(1) 0.019(1) 0.0009(9) 0.0012(9) 0.0041(9)
C9 0.020(1) 0.021(1) 0.0162(10) -0.0020(10) 0.0059(9) 0.0042(9)
C10 0.019(1) 0.021(1) 0.0188(10) 0.001(1) 0.0101(8) 0.0003(10)
C11 0.016(1) 0.015(1) 0.0163(10) 0.0023(9) 0.0045(8) 0.0025(9)
C12 0.0098(9) 0.0128(10) 0.0140(9) 0.0000(8) 0.0049(8) -0.0017(8)
C13 0.018(1) 0.017(1) 0.0152(9) 0.0020(10) 0.0017(8) -0.0003(9)
C14 0.024(1) 0.016(1) 0.021(1) -0.0001(10) 0.0048(9) -0.0076(9)
C15 0.020(1) 0.012(1) 0.029(1) 0.0002(9) 0.0127(10) -0.0016(10)
C16 0.022(1) 0.014(1) 0.022(1) 0.0007(9) 0.0066(10) 0.0040(9)
C17 0.019(1) 0.014(1) 0.0163(10) -0.0003(9) 0.0040(9) 0.0013(8)
C18 0.0128(10) 0.0089(10) 0.0120(9) 0.0005(8) 0.0014(8) 0.0002(8)
C19 0.015(1) 0.018(1) 0.0159(10) -0.0004(9) 0.0037(8) -0.0014(9)
C20 0.0113(10) 0.024(1) 0.0181(10) -0.0020(9) 0.0002(8) 0.0012(9)
C21 0.0164(10) 0.021(1) 0.0146(9) -0.002(1) -0.0041(8) 0.000(1)
C22 0.019(1) 0.020(1) 0.0127(9) 0.001(1) 0.0030(8) -0.0007(10)
C23 0.0121(10) 0.016(1) 0.0131(9) 0.0011(8) 0.0030(8) 0.0005(8)

loop_
_atom_type_symbol
_atom_type_description
_atom_type_scat_dispersion_real
_atom_type_scat_dispersion_imag
_atom_type_scat_source
C C 0.003 0.002
;International Tables for Crystallography
(1992, Vol. C, Tables 4.2.6.8 and 6.1.1.1)
;
H H 0.000 0.000
;International Tables for Crystallography
(1992, Vol. C, Table 6.1.1.2)
;
Au Au -2.013 8.802
;International Tables for Crystallography
(1992, Vol. C, Tables 4.2.6.8 and 6.1.1.1)
;
N N 0.006 0.003
;International Tables for Crystallography
(1992, Vol. C, Tables 4.2.6.8 and 6.1.1.1)
;
O O 0.011 0.006
;International Tables for Crystallography
(1992, Vol. C, Tables 4.2.6.8 and 6.1.1.1)
;
P P 0.102 0.094
;International Tables for Crystallography
(1992, Vol. C, Tables 4.2.6.8 and 6.1.1.1)
;

loop_
_geom_angle_atom_site_label_1
_geom_angle_atom_site_label_2
_geom_angle_atom_site_label_3
_geom_angle
_geom_angle_site_symmetry_3
_geom_angle_publ_flag
C2 AU1 C2 178.5(1) 2_655 yes
N1 P1 C6 109.18(9) . yes
N1 P1 C12 115.3(1) . yes
N1 P1 C18 109.82(9) . yes
C6 P1 C12 107.6(1) . yes
C6 P1 C18 107.48(10) . yes
C12 P1 C18 107.20(9) . yes
P1 N1 P1 144.0(2) 2_655 yes
O1 C1 C2 120.2(2) . yes
O1 C1 C4 119.4(2) . yes
C2 C1 C4 120.4(2) . yes
AU1 C2 C1 102.9(1) . yes
AU1 C2 C3 104.1(1) . yes
AU1 C2 H2 104.9 . no
C1 C2 C3 121.0(2) . yes
C1 C2 H2 110.6 . no
C3 C2 H2 111.4 . no
O2 C3 C2 125.4(2) . yes
O2 C3 C5 119.1(2) . yes
C2 C3 C5 115.4(2) . yes
C1 C4 H4a 109.4 . no
C1 C4 H4b 109.5 . no
C1 C4 H4c 109.5 . no
H4a C4 H4b 109.5 . no
H4a C4 H4c 109.4 . no
H4b C4 H4c 109.5 . no
C3 C5 H5a 109.5 . no
C3 C5 H5b 109.6 . no
C3 C5 H5c 109.5 . no
H5a C5 H5b 109.5 . no
H5a C5 H5c 109.4 . no
H5b C5 H5c 109.5 . no
P1 C6 C7 119.1(2) . yes
P1 C6 C11 121.1(2) . yes
C7 C6 C11 119.7(2) . yes
C6 C7 C8 119.8(2) . yes
C6 C7 H7 120.1 . no
C8 C7 H7 120.1 . no
C7 C8 C9 119.8(2) . yes
C7 C8 H8 120.0 . no
C9 C8 H8 120.1 . no
C8 C9 C10 120.7(2) . yes
C8 C9 H9 119.7 . no
C10 C9 H9 119.6 . no
C9 C10 C11 119.7(2) . yes
C9 C10 H10 120.1 . no
C11 C10 H10 120.2 . no
C6 C11 C10 120.2(2) . yes
C6 C11 H11 119.9 . no
C10 C11 H11 119.9 . no
P1 C12 C13 119.3(2) . yes
P1 C12 C17 121.2(2) . yes
C13 C12 C17 119.4(2) . yes
C12 C13 C14 120.0(2) . yes
C12 C13 H13 120.0 . no
C14 C13 H13 120.0 . no
C13 C14 C15 120.0(2) . yes
C13 C14 H14 120.0 . no
C15 C14 H14 120.0 . no
C14 C15 C16 120.4(2) . yes
C14 C15 H15 119.8 . no
C16 C15 H15 119.8 . no
C15 C16 C17 120.0(2) . yes
C15 C16 H16 120.0 . no
C17 C16 H16 120.0 . no
C12 C17 C16 120.2(2) . yes
C12 C17 H17 120.0 . no
C16 C17 H17 119.9 . no
P1 C18 C19 120.8(2) . yes
P1 C18 C23 119.3(2) . yes
C19 C18 C23 120.0(2) . yes
C18 C19 C20 119.4(2) . yes
C18 C19 H19 120.3 . no
C20 C19 H19 120.3 . no
C19 C20 C21 120.4(2) . yes
C19 C20 H20 119.8 . no
C21 C20 H20 119.8 . no
C20 C21 C22 120.2(2) . yes
C20 C21 H21 119.9 . no
C22 C21 H21 119.9 . no
C21 C22 C23 119.9(2) . yes
C21 C22 H22 120.1 . no
C23 C22 H22 120.0 . no
C18 C23 C22 120.1(2) . yes
C18 C23 H23 119.9 . no
C22 C23 H23 120.0 . no

loop_
_geom_bond_atom_site_label_1
_geom_bond_atom_site_label_2
_geom_bond_distance
_geom_bond_site_symmetry_2
_geom_bond_publ_flag
AU1 C2 2.121(2) . yes
AU1 C2 2.121(2) 2_655 yes
P1 N1 1.578(1) . yes
P1 C6 1.802(2) . yes
P1 C12 1.796(2) . yes
P1 C18 1.802(2) . yes
O1 C1 1.231(3) . yes
O2 C3 1.228(3) . yes
C1 C2 1.474(3) . yes
C1 C4 1.509(4) . yes
C2 C3 1.477(3) . yes
C2 H2 1.018 . no
C3 C5 1.516(4) . yes
C4 H4a 0.951 . no
C4 H4b 0.949 . no
C4 H4c 0.950 . no
C5 H5a 0.950 . no
C5 H5b 0.950 . no
C5 H5c 0.951 . no
C6 C7 1.398(3) . yes
C6 C11 1.397(3) . yes
C7 C8 1.393(3) . yes
C7 H7 0.950 . no
C8 C9 1.389(4) . yes
C8 H8 0.951 . no
C9 C10 1.386(3) . yes
C9 H9 0.951 . no
C10 C11 1.389(3) . yes
C10 H10 0.951 . no
C11 H11 0.951 . no
C12 C13 1.404(3) . yes
C12 C17 1.392(3) . yes
C13 C14 1.389(4) . yes
C13 H13 0.950 . no
C14 C15 1.386(3) . yes
C14 H14 0.950 . no
C15 C16 1.383(3) . yes
C15 H15 0.950 . no
C16 C17 1.391(3) . yes
C16 H16 0.950 . no
C17 H17 0.950 . no
C18 C19 1.400(3) . yes
C18 C23 1.392(3) . yes
C19 C20 1.391(3) . yes
C19 H19 0.950 . no
C20 C21 1.390(3) . yes
C20 H20 0.950 . no
C21 C22 1.384(3) . yes
C21 H21 0.951 . no
C22 C23 1.393(3) . yes
C22 H22 0.951 . no
C23 H23 0.951 . no

loop_
_geom_contact_atom_site_label_1
_geom_contact_atom_site_label_2
_geom_contact_distance
_geom_contact_site_symmetry_2
O1 C8 3.278(3) .
O1 C14 3.299(3) 3_665
O1 C20 3.386(3) 8_464
O1 C4 3.502(3) 3_675
O1 C21 3.530(3) 8_464
O1 C7 3.589(3) .
O2 C11 3.199(3) 5_455
O2 C15 3.310(3) 2_665
O2 C16 3.362(3) 2_665
O2 C19 3.429(3) 5_455
O2 C10 3.500(3) 5_455
C1 C21 3.490(3) 8_464
C10 C22 3.585(4) 4_564
C11 C22 3.552(3) 4_564
C12 C12 3.492(4) 2_655
C21 C21 3.428(5) 7_666
